data_4501327
loop_
_publ_author_name
'Das, Babulal'
'Baruah, Jubaraj B.'

_publ_section_title
;
 Supramolecular Synthons and Hydrates in Stabilization of Multicomponent
 Crystals of Nicotinamide and Isonicotinamide with N-Containing Aromatic
 Dicarboxylic Acids
;
_journal_issue 12
_journal_name_full 'Crystal Growth &amp; Design'
_journal_page_first 5522
_journal_paper_doi 10.1021/cg201096c
_journal_volume 11
_journal_year 2011
_chemical_formula_sum 'C13 H13 N3 O6'
_chemical_formula_weight 307.26
_chemical_name_systematic
;

 ?

;
_space_group_IT_number 14
_symmetry_cell_setting monoclinic
_symmetry_space_group_name_Hall '-P 2ybc'
_symmetry_space_group_name_H-M 'P 1 21/c 1'
_atom_sites_solution_hydrogens geom
_atom_sites_solution_primary direct
_atom_sites_solution_secondary difmap
_audit_creation_method SHELXL-97
_cell_angle_alpha 90.00
_cell_angle_beta 93.400(5)
_cell_angle_gamma 90.00
_cell_formula_units_Z 4
_cell_length_a 3.7184(3)
_cell_length_b 13.3383(9)
_cell_length_c 25.3647(18)
_cell_measurement_reflns_used 4035
_cell_measurement_temperature 296(2)
_cell_measurement_theta_max 0.00
_cell_measurement_theta_min 0.00
_cell_volume 1255.80(16)
_computing_cell_refinement 'Bruker SMART'
_computing_data_collection 'Bruker SMART'
_computing_data_reduction 'Bruker SAINT'
_computing_molecular_graphics 'Bruker SHELXTL'
_computing_publication_material 'Bruker SHELXTL'
_computing_structure_refinement 'SHELXL-97 (Sheldrick, 1997)'
_computing_structure_solution 'SHELXS-97 (Sheldrick, 1990)'
_diffrn_ambient_temperature 296(2)
_diffrn_measured_fraction_theta_full 0.994
_diffrn_measured_fraction_theta_max 0.994
_diffrn_measurement_device_type 'CCD area detector'
_diffrn_measurement_method 'phi and omega scans'
_diffrn_radiation_monochromator graphite
_diffrn_radiation_source 'fine-focus sealed tube'
_diffrn_radiation_type MoK\a
_diffrn_radiation_wavelength 0.71073
_diffrn_reflns_av_R_equivalents 0.0414
_diffrn_reflns_av_sigmaI/netI 0.0362
_diffrn_reflns_limit_h_max 4
_diffrn_reflns_limit_h_min -4
_diffrn_reflns_limit_k_max 17
_diffrn_reflns_limit_k_min -17
_diffrn_reflns_limit_l_max 33
_diffrn_reflns_limit_l_min -31
_diffrn_reflns_number 19266
_diffrn_reflns_theta_full 28.47
_diffrn_reflns_theta_max 28.47
_diffrn_reflns_theta_min 1.61
_exptl_absorpt_coefficient_mu 0.131
_exptl_absorpt_correction_type none
_exptl_crystal_colour colorless
_exptl_crystal_density_diffrn 1.625
_exptl_crystal_density_method 'not measured'
_exptl_crystal_description 'thin needles'
_exptl_crystal_F_000 640
_exptl_crystal_size_max 0.42
_exptl_crystal_size_mid 0.18
_exptl_crystal_size_min 0.10
_refine_diff_density_max 0.222
_refine_diff_density_min -0.744
_refine_diff_density_rms 0.084
_refine_ls_extinction_method none
_refine_ls_goodness_of_fit_ref 1.081
_refine_ls_hydrogen_treatment mixed
_refine_ls_matrix_type full
_refine_ls_number_parameters 207
_refine_ls_number_reflns 3124
_refine_ls_number_restraints 0
_refine_ls_restrained_S_all 1.081
_refine_ls_R_factor_all 0.0956
_refine_ls_R_factor_gt 0.0630
_refine_ls_shift/su_max 0.002
_refine_ls_shift/su_mean 0.000
_refine_ls_structure_factor_coef Fsqd
_refine_ls_weighting_details 'calc w=1/[\s^2^(Fo^2^)+(0.1534P)^2^+0.2321P] where P=(Fo^2^+2Fc^2^)/3'
_refine_ls_weighting_scheme calc
_refine_ls_wR_factor_gt 0.2191
_refine_ls_wR_factor_ref 0.2350
_reflns_number_gt 2010
_reflns_number_total 3124
_reflns_threshold_expression >2sigma(I)
_cod_data_source_file cg201096c_si_007.cif
_cod_data_source_block nico-23pdc-1
_cod_depositor_comments
;
The following automatic conversions were performed:

'_symmetry_cell_setting' value 'Monoclinic' changed to 'monoclinic'
according to /home/saulius/struct/CIF-dictionaries/cif_core.dic
dictionary named 'cif_core.dic' version 2.4.1 from 2010-06-29.

Automatic conversion script
Id: cif_fix_values 1715 2011-07-08 13:25:40Z adriana 
;
_cod_original_sg_symbol_H-M P2(1)/c
_cod_database_code 4501327

loop_
_symmetry_equiv_pos_as_xyz
'x, y, z'
'-x, y+1/2, -z+1/2'
'-x, -y, -z'
'x, -y-1/2, z-1/2'

loop_
_atom_site_label
_atom_site_type_symbol
_atom_site_fract_x
_atom_site_fract_y
_atom_site_fract_z
_atom_site_U_iso_or_equiv
_atom_site_adp_type
_atom_site_occupancy
_atom_site_symmetry_multiplicity
_atom_site_calc_flag
_atom_site_refinement_flags
C1 C 0.6775(8) 0.39314(19) 0.27023(11) 0.0408(6) Uani 1 1 d .
C2 C 0.7946(7) 0.29867(17) 0.30180(10) 0.0352(6) Uani 1 1 d .
C3 C 1.0492(8) 0.1413(2) 0.28843(12) 0.0464(7) Uani 1 1 d .
H3 H 1.1421 0.0952 0.2653 0.056 Uiso 1 1 calc R
C4 C 1.0396(8) 0.11614(19) 0.34070(12) 0.0468(7) Uani 1 1 d .
H4 H 1.1239 0.0543 0.3531 0.056 Uiso 1 1 calc R
C5 C 0.9014(8) 0.1851(2) 0.37420(12) 0.0444(7) Uani 1 1 d .
H5 H 0.8920 0.1696 0.4098 0.053 Uiso 1 1 calc R
C6 C 0.7742(7) 0.27840(18) 0.35591(10) 0.0363(6) Uani 1 1 d .
C7 C 0.6247(8) 0.3447(2) 0.39873(11) 0.0444(7) Uani 1 1 d .
C8 C 0.3127(8) 0.38660(19) 0.04603(11) 0.0395(6) Uani 1 1 d .
C9 C 0.1887(7) 0.29946(18) 0.07790(10) 0.0362(6) Uani 1 1 d .
C10 C 0.1135(8) 0.2048(2) 0.05791(11) 0.0435(7) Uani 1 1 d .
H10 H 0.1455 0.1912 0.0225 0.052 Uiso 1 1 calc R
C11 C -0.0083(8) 0.1306(2) 0.08997(13) 0.0492(8) Uani 1 1 d .
H11 H -0.0611 0.0672 0.0765 0.059 Uiso 1 1 calc R
C12 C -0.0511(8) 0.1516(2) 0.14228(12) 0.0473(7) Uani 1 1 d .
H12 H -0.1319 0.1018 0.1644 0.057 Uiso 1 1 calc R
C13 C 0.1396(7) 0.3168(2) 0.13074(10) 0.0409(6) Uani 1 1 d .
H13 H 0.1877 0.3799 0.1450 0.049 Uiso 1 1 calc R
H2N H -0.034(10) 0.252(3) 0.1999(16) 0.076(11) Uiso 1 1 d .
N1 N 0.9302(6) 0.22955(16) 0.26924(9) 0.0410(6) Uani 1 1 d .
N2 N 0.0229(7) 0.24315(18) 0.16159(10) 0.0439(6) Uani 1 1 d .
N3 N 0.4175(7) 0.36760(18) -0.00182(10) 0.0494(7) Uani 1 1 d .
H3A H 0.4895 0.4157 -0.0212 0.059 Uiso 1 1 calc R
H3B H 0.4137 0.3071 -0.0136 0.059 Uiso 1 1 calc R
O1 O 0.7096(7) 0.39330(16) 0.22299(8) 0.0576(6) Uani 1 1 d .
O2 O 0.5560(7) 0.46807(15) 0.29505(9) 0.0579(7) Uani 1 1 d .
O3 O 0.4996(7) 0.43154(16) 0.38610(9) 0.0596(7) Uani 1 1 d .
O4 O 0.6222(8) 0.31223(17) 0.44341(8) 0.0656(7) Uani 1 1 d .
O5 O 0.3122(7) 0.47128(15) 0.06499(9) 0.0618(7) Uani 1 1 d .
O6 O 0.694(2) 0.5063(8) 0.5008(4) 0.245(4) Uani 1 1 d .
H2O H 0.522(15) 0.446(4) 0.329(2) 0.13(2) Uiso 1 1 d .

loop_
_atom_site_aniso_label
_atom_site_aniso_U_11
_atom_site_aniso_U_22
_atom_site_aniso_U_33
_atom_site_aniso_U_23
_atom_site_aniso_U_13
_atom_site_aniso_U_12
C1 0.0439(16) 0.0348(12) 0.0443(15) 0.0040(11) 0.0075(12) -0.0006(10)
C2 0.0329(14) 0.0331(12) 0.0399(14) 0.0004(10) 0.0060(10) -0.0025(9)
C3 0.0491(19) 0.0362(13) 0.0547(18) -0.0045(11) 0.0086(14) 0.0050(11)
C4 0.0483(18) 0.0318(13) 0.0605(18) 0.0072(12) 0.0055(14) 0.0023(11)
C5 0.0443(17) 0.0434(14) 0.0455(15) 0.0084(11) 0.0030(12) -0.0040(11)
C6 0.0360(15) 0.0348(12) 0.0385(14) -0.0009(10) 0.0060(11) -0.0038(10)
C7 0.0510(19) 0.0408(14) 0.0425(15) -0.0058(11) 0.0122(13) -0.0066(11)
C8 0.0412(16) 0.0393(13) 0.0384(14) 0.0004(10) 0.0081(11) -0.0006(11)
C9 0.0361(15) 0.0362(12) 0.0366(13) 0.0012(10) 0.0049(11) 0.0018(10)
C10 0.0491(18) 0.0394(13) 0.0423(15) -0.0011(11) 0.0050(12) -0.0017(11)
C11 0.053(2) 0.0369(14) 0.0582(19) -0.0013(12) 0.0039(14) -0.0044(12)
C12 0.0452(18) 0.0436(14) 0.0534(18) 0.0112(12) 0.0062(14) -0.0028(12)
C13 0.0432(17) 0.0401(13) 0.0402(14) 0.0001(10) 0.0091(12) -0.0007(11)
N1 0.0451(14) 0.0366(11) 0.0420(12) -0.0015(9) 0.0080(10) 0.0010(9)
N2 0.0445(15) 0.0490(13) 0.0391(13) 0.0033(10) 0.0097(10) -0.0015(10)
N3 0.0677(19) 0.0396(12) 0.0428(13) 0.0033(9) 0.0180(12) -0.0034(11)
O1 0.0832(18) 0.0471(12) 0.0435(12) 0.0065(9) 0.0118(11) 0.0090(10)
O2 0.0856(18) 0.0380(10) 0.0517(13) 0.0049(9) 0.0166(12) 0.0177(10)
O3 0.0851(18) 0.0443(11) 0.0513(13) -0.0049(9) 0.0206(12) 0.0142(10)
O4 0.103(2) 0.0559(13) 0.0401(12) 0.0030(9) 0.0193(12) -0.0033(12)
O5 0.0961(19) 0.0367(11) 0.0559(13) -0.0051(9) 0.0303(12) -0.0082(10)
O6 0.295(11) 0.223(7) 0.223(6) 0.026(6) 0.069(12) 0.013(11)

loop_
_atom_type_symbol
_atom_type_description
_atom_type_scat_dispersion_real
_atom_type_scat_dispersion_imag
_atom_type_scat_source
C C 0.0033 0.0016 'International Tables Vol C Tables 4.2.6.8 and 6.1.1.4'
H H 0.0000 0.0000 'International Tables Vol C Tables 4.2.6.8 and 6.1.1.4'
N N 0.0061 0.0033 'International Tables Vol C Tables 4.2.6.8 and 6.1.1.4'
O O 0.0106 0.0060 'International Tables Vol C Tables 4.2.6.8 and 6.1.1.4'

loop_
_geom_angle_atom_site_label_1
_geom_angle_atom_site_label_2
_geom_angle_atom_site_label_3
_geom_angle
O1 C1 O2 123.0(2)
O1 C1 C2 118.3(2)
O2 C1 C2 118.7(2)
O1 C1 H2O 152.4(18)
O2 C1 H2O 30.1(18)
C2 C1 H2O 89.0(18)
N1 C2 C6 120.5(2)
N1 C2 C1 110.1(2)
C6 C2 C1 129.4(2)
N1 C3 C4 122.7(2)
N1 C3 H3 118.6
C4 C3 H3 118.6
C3 C4 C5 117.8(2)
C3 C4 H4 121.1
C5 C4 H4 121.1
C4 C5 C6 121.5(3)
C4 C5 H5 119.3
C6 C5 H5 119.3
C5 C6 C2 117.3(2)
C5 C6 C7 114.1(2)
C2 C6 C7 128.7(2)
O4 C7 O3 122.2(3)
O4 C7 C6 118.6(3)
O3 C7 C6 119.1(2)
O5 C8 N3 122.9(2)
O5 C8 C9 119.5(2)
N3 C8 C9 117.5(2)
C10 C9 C13 118.2(2)
C10 C9 C8 124.8(2)
C13 C9 C8 117.0(2)
C11 C10 C9 120.5(3)
C11 C10 H10 119.8
C9 C10 H10 119.8
C10 C11 C12 119.1(3)
C10 C11 H11 120.5
C12 C11 H11 120.5
N2 C12 C11 120.4(2)
N2 C12 H12 119.8
C11 C12 H12 119.8
N2 C13 C9 120.5(2)
N2 C13 H13 119.7
C9 C13 H13 119.7
C3 N1 C2 120.2(2)
C12 N2 C13 121.4(3)
C12 N2 H2N 114(2)
C13 N2 H2N 125(2)
C8 N3 H3A 120.0
C8 N3 H3B 120.0
H3A N3 H3B 120.0
C1 O2 H2O 106(4)

loop_
_geom_bond_atom_site_label_1
_geom_bond_atom_site_label_2
_geom_bond_distance
_geom_bond_site_symmetry_2
C1 O1 1.211(3) .
C1 O2 1.278(3) .
C1 C2 1.542(3) .
C1 H2O 1.78(5) .
C2 N1 1.355(3) .
C2 C6 1.405(4) .
C3 N1 1.339(4) .
C3 C4 1.370(4) .
C3 H3 0.9300 .
C4 C5 1.373(4) .
C4 H4 0.9300 .
C5 C6 1.400(4) .
C5 H5 0.9300 .
C6 C7 1.531(4) .
C7 O4 1.214(3) .
C7 O3 1.281(4) .
C8 O5 1.228(3) .
C8 N3 1.321(4) .
C8 C9 1.504(3) .
C9 C10 1.383(4) .
C9 C13 1.383(4) .
C10 C11 1.374(4) .
C10 H10 0.9300 .
C11 C12 1.374(4) .
C11 H11 0.9300 .
C12 N2 1.338(4) .
C12 H12 0.9300 .
C13 N2 1.344(3) .
C13 H13 0.9300 .
N2 H2N 1.01(4) .
N3 H3A 0.8600 .
N3 H3B 0.8600 .
O2 H2O 0.93(5) .
O6 O6 1.448(15) 3_666

loop_
_geom_torsion_atom_site_label_1
_geom_torsion_atom_site_label_2
_geom_torsion_atom_site_label_3
_geom_torsion_atom_site_label_4
_geom_torsion
O1 C1 C2 N1 1.8(4)
O2 C1 C2 N1 -177.2(3)
O1 C1 C2 C6 -177.6(3)
O2 C1 C2 C6 3.3(4)
N1 C3 C4 C5 0.0(4)
C3 C4 C5 C6 -0.1(4)
C4 C5 C6 C2 -0.2(4)
C4 C5 C6 C7 179.1(3)
N1 C2 C6 C5 0.5(4)
C1 C2 C6 C5 179.9(3)
N1 C2 C6 C7 -178.6(3)
C1 C2 C6 C7 0.8(5)
C5 C6 C7 O4 -1.1(4)
C2 C6 C7 O4 178.0(3)
C5 C6 C7 O3 -179.6(3)
C2 C6 C7 O3 -0.5(5)
O5 C8 C9 C10 167.4(3)
N3 C8 C9 C10 -12.4(4)
O5 C8 C9 C13 -11.1(4)
N3 C8 C9 C13 169.1(3)
C13 C9 C10 C11 0.3(4)
C8 C9 C10 C11 -178.2(3)
C9 C10 C11 C12 -0.6(5)
C10 C11 C12 N2 0.4(5)
C10 C9 C13 N2 0.2(4)
C8 C9 C13 N2 178.8(2)
C4 C3 N1 C2 0.3(4)
C6 C2 N1 C3 -0.5(4)
C1 C2 N1 C3 180.0(2)
C11 C12 N2 C13 0.1(4)
C9 C13 N2 C12 -0.4(4)
